data_7025590
loop_
_publ_author_name
'Thomson, Robert K.'
'Graves, Christopher R.'
'Scott, Brian L.'
'Kiplinger, Jaqueline L.'

_publ_section_title
;
 Organometallic uranium(IV) fluoride complexes: preparation using
 protonolysis chemistry and reactivity with trimethylsilyl reagents.
;
_journal_issue 29
_journal_name_full 'Dalton transactions (Cambridge, England : 2003)'
_journal_page_first 6826
_journal_page_last 6831
_journal_paper_doi 10.1039/c001911a
_journal_volume 39
_journal_year 2010
_chemical_formula_sum 'C30 H44 O Se U'
_chemical_formula_weight 737.64
_chemical_name_systematic
;
?
;
_space_group_IT_number 61
_symmetry_cell_setting orthorhombic
_symmetry_space_group_name_Hall '-P 2ac 2ab'
_symmetry_space_group_name_H-M 'P b c a'
_atom_sites_solution_hydrogens geom
_atom_sites_solution_primary direct
_atom_sites_solution_secondary difmap
_audit_creation_method SHELXL-97
_cell_angle_alpha 90.00
_cell_angle_beta 90.00
_cell_angle_gamma 90.00
_cell_formula_units_Z 8
_cell_length_a 17.830(7)
_cell_length_b 14.973(6)
_cell_length_c 21.254(8)
_cell_measurement_temperature 120(1)
_cell_volume 5674(4)
_computing_cell_refinement 'SAINT+, v. 7.06 (Bruker AXS, 2001)'
_computing_data_collection 'APEX II, v. 1.08 (Bruker AXS, 2003)'
_computing_data_reduction 'SAINT+, v. 7.06 (Bruker AXS, 2001)'
_computing_molecular_graphics 'SHELXTL, v. 6.10, (Bruker AXS, 2000)'
_computing_publication_material 'SHELXTL, v. 6.10, (Bruker AXS, 2000)'
_computing_structure_refinement 'SHELXL-97 (Sheldrick, 1997)'
_computing_structure_solution 'SHELXS-97 (Sheldrick, 1990)'
_diffrn_ambient_temperature 120(1)
_diffrn_measured_fraction_theta_full 1.000
_diffrn_measured_fraction_theta_max 0.999
_diffrn_measurement_device_type 'Bruker D8 with APEXII CCD'
_diffrn_measurement_method '\w scans'
_diffrn_radiation_monochromator graphite
_diffrn_radiation_source 'fine-focus sealed tube'
_diffrn_radiation_type MoK\a
_diffrn_radiation_wavelength 0.71073
_diffrn_reflns_av_R_equivalents 0.1351
_diffrn_reflns_av_sigmaI/netI 0.0919
_diffrn_reflns_limit_h_max 21
_diffrn_reflns_limit_h_min -21
_diffrn_reflns_limit_k_max 18
_diffrn_reflns_limit_k_min -15
_diffrn_reflns_limit_l_max 25
_diffrn_reflns_limit_l_min -25
_diffrn_reflns_number 34068
_diffrn_reflns_theta_full 25.00
_diffrn_reflns_theta_max 25.34
_diffrn_reflns_theta_min 1.92
_diffrn_standards_decay_% 0
_diffrn_standards_interval_count 0
_diffrn_standards_interval_time 0
_diffrn_standards_number 0
_exptl_absorpt_coefficient_mu 7.023
_exptl_absorpt_correction_T_max 0.4862
_exptl_absorpt_correction_T_min 0.2835
_exptl_absorpt_correction_type multi-scan
_exptl_absorpt_process_details 'SADABS 2.03 (Sheldrick, 2001)'
_exptl_crystal_colour orange
_exptl_crystal_density_diffrn 1.727
_exptl_crystal_density_method 'not measured'
_exptl_crystal_description block
_exptl_crystal_F_000 2864
_exptl_crystal_size_max 0.24
_exptl_crystal_size_mid 0.20
_exptl_crystal_size_min 0.12
_refine_diff_density_max 1.905
_refine_diff_density_min -1.240
_refine_diff_density_rms 0.226
_refine_ls_extinction_method none
_refine_ls_goodness_of_fit_ref 1.018
_refine_ls_hydrogen_treatment constr
_refine_ls_matrix_type full
_refine_ls_number_parameters 299
_refine_ls_number_reflns 5181
_refine_ls_number_restraints 0
_refine_ls_restrained_S_all 1.018
_refine_ls_R_factor_all 0.0974
_refine_ls_R_factor_gt 0.0474
_refine_ls_shift/su_max 0.001
_refine_ls_shift/su_mean 0.000
_refine_ls_structure_factor_coef Fsqd
_refine_ls_weighting_details 'calc w=1/[\s^2^(Fo^2^)+(0.0390P)^2^+0.0000P] where P=(Fo^2^+2Fc^2^)/3'
_refine_ls_weighting_scheme calc
_refine_ls_wR_factor_gt 0.0922
_refine_ls_wR_factor_ref 0.1101
_reflns_number_gt 3095
_reflns_number_total 5181
_reflns_threshold_expression >2sigma(I)
_cod_data_source_file c001911a.txt
_cod_data_source_block apx869a
_cod_original_sg_symbol_H-M 'P bca'
_cod_database_code 7025590

loop_
_symmetry_equiv_pos_as_xyz
'x, y, z'
'-x+1/2, -y, z+1/2'
'-x, y+1/2, -z+1/2'
'x+1/2, -y+1/2, -z'
'-x, -y, -z'
'x-1/2, y, -z-1/2'
'x, -y-1/2, z-1/2'
'-x-1/2, y-1/2, z'

loop_
_atom_site_label
_atom_site_type_symbol
_atom_site_fract_x
_atom_site_fract_y
_atom_site_fract_z
_atom_site_U_iso_or_equiv
_atom_site_adp_type
_atom_site_occupancy
_atom_site_symmetry_multiplicity
_atom_site_calc_flag
_atom_site_refinement_flags
U1 U 0.048586(18) 0.71837(3) 0.357640(15) 0.01617(12) Uani 1 1 d .
Se1 Se 0.03936(6) 0.90320(7) 0.38378(5) 0.0345(3) Uani 1 1 d .
O1 O -0.0237(3) 0.7099(4) 0.2842(3) 0.0229(16) Uani 1 1 d .
C1 C 0.1723(5) 0.6458(7) 0.3036(4) 0.024(2) Uani 1 1 d .
C2 C 0.2001(5) 0.6784(7) 0.3610(4) 0.0201(13) Uani 1 1 d .
C3 C 0.1995(5) 0.7700(7) 0.3584(4) 0.0201(13) Uani 1 1 d .
C4 C 0.1713(5) 0.7971(7) 0.3002(4) 0.0201(13) Uani 1 1 d .
C5 C 0.1561(5) 0.7199(8) 0.2654(4) 0.025(2) Uani 1 1 d .
C6 C 0.1682(6) 0.5513(7) 0.2824(5) 0.045(3) Uani 1 1 d .
H6A H 0.2014 0.5427 0.2473 0.068 Uiso 1 1 calc R
H6B H 0.1178 0.5376 0.2698 0.068 Uiso 1 1 calc R
H6C H 0.1828 0.5126 0.3162 0.068 Uiso 1 1 calc R
C7 C 0.2431(5) 0.6264(9) 0.4082(5) 0.055(4) Uani 1 1 d .
H7A H 0.2957 0.6380 0.4031 0.082 Uiso 1 1 calc R
H7B H 0.2336 0.5638 0.4022 0.082 Uiso 1 1 calc R
H7C H 0.2277 0.6436 0.4497 0.082 Uiso 1 1 calc R
C8 C 0.2316(5) 0.8333(8) 0.4082(5) 0.049(4) Uani 1 1 d .
H8A H 0.2813 0.8510 0.3962 0.073 Uiso 1 1 calc R
H8B H 0.2334 0.8033 0.4481 0.073 Uiso 1 1 calc R
H8C H 0.2002 0.8852 0.4115 0.073 Uiso 1 1 calc R
C9 C 0.1719(6) 0.8905(8) 0.2729(5) 0.051(4) Uani 1 1 d .
H9A H 0.1657 0.9333 0.3061 0.076 Uiso 1 1 calc R
H9B H 0.1316 0.8966 0.2433 0.076 Uiso 1 1 calc R
H9C H 0.2188 0.9009 0.2520 0.076 Uiso 1 1 calc R
C10 C 0.1396(5) 0.7163(8) 0.1963(4) 0.042(3) Uani 1 1 d .
H10A H 0.1104 0.7675 0.1846 0.062 Uiso 1 1 calc R
H10B H 0.1119 0.6629 0.1870 0.062 Uiso 1 1 calc R
H10C H 0.1858 0.7162 0.1732 0.062 Uiso 1 1 calc R
C11 C -0.0662(5) 0.6561(7) 0.4315(4) 0.020(2) Uani 1 1 d .
C12 C -0.0279(5) 0.5819(7) 0.4106(4) 0.024(3) Uani 1 1 d .
C13 C 0.0434(5) 0.5788(6) 0.4419(4) 0.022(2) Uani 1 1 d .
C14 C 0.0459(5) 0.6545(7) 0.4793(4) 0.020(2) Uani 1 1 d .
C15 C -0.0208(6) 0.7054(7) 0.4744(4) 0.022(2) Uani 1 1 d .
C16 C -0.0552(6) 0.5093(7) 0.3681(5) 0.039(3) Uani 1 1 d .
H16A H -0.0704 0.4588 0.3929 0.059 Uiso 1 1 calc R
H16B H -0.0156 0.4918 0.3401 0.059 Uiso 1 1 calc R
H16C H -0.0971 0.5305 0.3441 0.059 Uiso 1 1 calc R
C17 C 0.0928(6) 0.4992(7) 0.4415(5) 0.039(3) Uani 1 1 d .
H17A H 0.1326 0.5073 0.4714 0.058 Uiso 1 1 calc R
H17B H 0.1137 0.4914 0.4002 0.058 Uiso 1 1 calc R
H17C H 0.0641 0.4473 0.4526 0.058 Uiso 1 1 calc R
C18 C 0.1065(6) 0.6828(7) 0.5252(4) 0.036(3) Uani 1 1 d .
H18A H 0.0848 0.6917 0.5660 0.054 Uiso 1 1 calc R
H18B H 0.1290 0.7375 0.5110 0.054 Uiso 1 1 calc R
H18C H 0.1441 0.6371 0.5276 0.054 Uiso 1 1 calc R
C19 C -0.0434(6) 0.7804(7) 0.5146(4) 0.039(3) Uani 1 1 d .
H19A H -0.0634 0.7578 0.5534 0.058 Uiso 1 1 calc R
H19B H -0.0810 0.8150 0.4934 0.058 Uiso 1 1 calc R
H19C H -0.0006 0.8173 0.5232 0.058 Uiso 1 1 calc R
C20 C -0.1476(5) 0.6765(7) 0.4212(5) 0.034(3) Uani 1 1 d .
H20A H -0.1651 0.6450 0.3847 0.050 Uiso 1 1 calc R
H20B H -0.1538 0.7396 0.4150 0.050 Uiso 1 1 calc R
H20C H -0.1759 0.6580 0.4574 0.050 Uiso 1 1 calc R
C21 C -0.0633(5) 0.9353(7) 0.3969(5) 0.029(3) Uani 1 1 d .
C22 C -0.0811(7) 1.0027(8) 0.4388(6) 0.050(4) Uani 1 1 d .
H22 H -0.0432 1.0320 0.4608 0.060 Uiso 1 1 calc R
C23 C -0.1548(8) 1.0264(9) 0.4480(6) 0.059(4) Uani 1 1 d .
H23 H -0.1654 1.0742 0.4746 0.071 Uiso 1 1 calc R
C24 C -0.2121(6) 0.9835(8) 0.4202(5) 0.039(3) Uani 1 1 d .
H24 H -0.2616 0.9974 0.4299 0.047 Uiso 1 1 calc R
C25 C -0.1952(6) 0.9195(8) 0.3778(5) 0.044(3) Uani 1 1 d .
H25 H -0.2335 0.8915 0.3557 0.053 Uiso 1 1 calc R
C26 C -0.1220(6) 0.8953(7) 0.3668(4) 0.032(3) Uani 1 1 d .
H26 H -0.1121 0.8501 0.3379 0.038 Uiso 1 1 calc R
C27 C -0.0744(5) 0.7090(8) 0.2307(4) 0.032(3) Uani 1 1 d .
C28 C -0.0517(5) 0.6307(7) 0.1889(5) 0.031(3) Uani 1 1 d .
H28A H -0.0015 0.6395 0.1740 0.047 Uiso 1 1 calc R
H28B H -0.0854 0.6269 0.1537 0.047 Uiso 1 1 calc R
H28C H -0.0541 0.5763 0.2128 0.047 Uiso 1 1 calc R
C29 C -0.1527(5) 0.6929(8) 0.2534(5) 0.044(3) Uani 1 1 d .
H29A H -0.1557 0.6348 0.2724 0.066 Uiso 1 1 calc R
H29B H -0.1868 0.6960 0.2185 0.066 Uiso 1 1 calc R
H29C H -0.1659 0.7375 0.2839 0.066 Uiso 1 1 calc R
C30 C -0.0674(5) 0.7953(7) 0.1961(5) 0.033(3) Uani 1 1 d .
H30A H -0.0844 0.8432 0.2226 0.050 Uiso 1 1 calc R
H30B H -0.0976 0.7933 0.1587 0.050 Uiso 1 1 calc R
H30C H -0.0160 0.8051 0.1849 0.050 Uiso 1 1 calc R

loop_
_atom_site_aniso_label
_atom_site_aniso_U_11
_atom_site_aniso_U_22
_atom_site_aniso_U_33
_atom_site_aniso_U_23
_atom_site_aniso_U_13
_atom_site_aniso_U_12
U1 0.01671(19) 0.0167(2) 0.01509(18) 0.00103(17) 0.00106(16) -0.00088(18)
Se1 0.0325(6) 0.0168(6) 0.0541(7) -0.0023(5) 0.0130(5) -0.0011(5)
O1 0.029(4) 0.019(4) 0.021(4) 0.001(3) 0.003(3) -0.004(3)
C1 0.020(6) 0.020(6) 0.031(6) -0.007(5) 0.009(4) -0.007(5)
C2 0.009(3) 0.029(4) 0.023(3) 0.000(3) 0.001(2) -0.003(3)
C3 0.009(3) 0.029(4) 0.023(3) 0.000(3) 0.001(2) -0.003(3)
C4 0.009(3) 0.029(4) 0.023(3) 0.000(3) 0.001(2) -0.003(3)
C5 0.019(5) 0.035(7) 0.020(5) 0.002(6) 0.009(4) -0.006(6)
C6 0.033(7) 0.037(8) 0.066(9) -0.016(7) 0.025(6) -0.003(6)
C7 0.015(6) 0.097(13) 0.052(8) 0.022(8) 0.015(5) -0.004(7)
C8 0.019(6) 0.066(10) 0.061(8) -0.025(7) -0.002(5) -0.009(6)
C9 0.060(9) 0.032(8) 0.061(8) 0.018(7) 0.024(7) 0.007(7)
C10 0.024(6) 0.080(10) 0.021(6) -0.005(7) 0.013(5) -0.009(7)
C11 0.025(6) 0.016(6) 0.018(5) 0.011(5) 0.007(4) 0.004(5)
C12 0.033(6) 0.023(7) 0.018(5) -0.008(5) 0.014(4) -0.005(5)
C13 0.033(6) 0.013(6) 0.020(5) -0.002(4) 0.019(5) -0.003(5)
C14 0.026(5) 0.025(6) 0.009(4) 0.005(4) 0.006(4) 0.003(5)
C15 0.035(6) 0.015(6) 0.016(5) 0.000(5) 0.013(4) -0.008(5)
C16 0.059(8) 0.018(7) 0.040(7) -0.001(5) -0.005(6) -0.008(6)
C17 0.047(8) 0.025(7) 0.044(7) 0.009(6) 0.025(6) -0.002(6)
C18 0.046(7) 0.046(8) 0.016(6) 0.010(5) -0.002(5) -0.014(6)
C19 0.063(8) 0.036(7) 0.018(5) 0.004(6) 0.005(5) 0.003(7)
C20 0.032(6) 0.029(7) 0.040(7) 0.019(5) 0.008(5) -0.005(6)
C21 0.029(7) 0.018(6) 0.039(6) -0.001(5) 0.005(5) 0.005(5)
C22 0.038(7) 0.046(9) 0.067(9) -0.019(7) 0.005(6) -0.002(7)
C23 0.066(10) 0.032(9) 0.079(10) -0.006(7) 0.019(8) 0.017(8)
C24 0.027(7) 0.039(9) 0.051(8) 0.015(7) 0.013(6) 0.003(6)
C25 0.026(7) 0.058(9) 0.048(7) 0.003(7) -0.019(6) 0.015(6)
C26 0.035(7) 0.027(7) 0.033(6) -0.010(5) -0.005(5) -0.002(5)
C27 0.023(6) 0.054(9) 0.019(5) -0.010(6) -0.007(4) 0.006(6)
C28 0.019(5) 0.034(7) 0.040(6) -0.005(5) -0.009(5) -0.007(5)
C29 0.024(6) 0.070(11) 0.038(7) -0.013(6) -0.002(5) -0.006(6)
C30 0.038(7) 0.036(8) 0.027(6) 0.005(5) -0.002(5) 0.014(6)

loop_
_atom_type_symbol
_atom_type_description
_atom_type_scat_dispersion_real
_atom_type_scat_dispersion_imag
_atom_type_scat_source
C C 0.0033 0.0016 'International Tables Vol C Tables 4.2.6.8 and 6.1.1.4'
H H 0.0000 0.0000 'International Tables Vol C Tables 4.2.6.8 and 6.1.1.4'
O O 0.0106 0.0060 'International Tables Vol C Tables 4.2.6.8 and 6.1.1.4'
Se Se -0.0929 2.2259 'International Tables Vol C Tables 4.2.6.8 and 6.1.1.4'
U U -9.6767 9.6646 'International Tables Vol C Tables 4.2.6.8 and 6.1.1.4'

loop_
_geom_angle_atom_site_label_1
_geom_angle_atom_site_label_2
_geom_angle_atom_site_label_3
_geom_angle
O1 U1 C12 87.3(3)
O1 U1 C1 99.6(3)
C12 U1 C1 106.5(3)
O1 U1 C11 86.8(3)
C12 U1 C11 29.3(3)
C1 U1 C11 135.5(3)
O1 U1 C5 83.9(3)
C12 U1 C5 131.1(3)
C1 U1 C5 29.8(3)
C11 U1 C5 159.0(3)
O1 U1 C13 115.6(3)
C12 U1 C13 30.5(3)
C1 U1 C13 89.9(3)
C11 U1 C13 49.1(3)
C5 U1 C13 119.7(3)
O1 U1 C14 133.6(3)
C12 U1 C14 48.6(3)
C1 U1 C14 105.8(3)
C11 U1 C14 48.1(3)
C5 U1 C14 133.3(3)
C13 U1 C14 29.1(3)
O1 U1 C2 128.8(3)
C12 U1 C2 108.6(3)
C1 U1 C2 29.7(3)
C11 U1 C2 129.8(3)
C5 U1 C2 48.5(3)
C13 U1 C2 81.5(3)
C14 U1 C2 85.3(3)
O1 U1 C4 100.9(3)
C12 U1 C4 154.7(3)
C1 U1 C4 48.8(3)
C11 U1 C4 170.7(3)
C5 U1 C4 29.4(3)
C13 U1 C4 129.5(3)
C14 U1 C4 125.1(3)
C2 U1 C4 48.1(3)
O1 U1 C15 113.6(3)
C12 U1 C15 49.5(3)
C1 U1 C15 135.4(3)
C11 U1 C15 29.9(3)
C5 U1 C15 161.8(3)
C13 U1 C15 49.6(3)
C14 U1 C15 29.6(3)
C2 U1 C15 113.3(3)
C4 U1 C15 140.8(3)
O1 U1 C3 129.2(3)
C12 U1 C3 133.8(3)
C1 U1 C3 48.1(3)
C11 U1 C3 143.9(3)
C5 U1 C3 47.9(3)
C13 U1 C3 103.8(3)
C14 U1 C3 96.1(3)
C2 U1 C3 28.5(3)
C4 U1 C3 29.0(2)
C15 U1 C3 116.2(3)
O1 U1 Se1 100.09(19)
C12 U1 Se1 129.0(2)
C1 U1 Se1 121.5(2)
C11 U1 Se1 100.2(2)
C5 U1 Se1 100.0(2)
C13 U1 Se1 127.81(19)
C14 U1 Se1 98.9(2)
C2 U1 Se1 105.3(2)
C4 U1 Se1 73.5(2)
C15 U1 Se1 82.4(2)
C3 U1 Se1 77.6(2)
C21 Se1 U1 109.3(3)
C27 O1 U1 176.8(7)
C2 C1 C5 107.5(9)
C2 C1 C6 127.7(10)
C5 C1 C6 124.4(10)
C2 C1 U1 77.3(5)
C5 C1 U1 76.2(5)
C6 C1 U1 118.0(6)
C3 C2 C1 108.0(9)
C3 C2 C7 123.8(10)
C1 C2 C7 126.0(10)
C3 C2 U1 77.0(5)
C1 C2 U1 73.0(5)
C7 C2 U1 129.4(6)
C2 C3 C4 109.3(9)
C2 C3 C8 125.9(9)
C4 C3 C8 124.6(10)
C2 C3 U1 74.5(5)
C4 C3 U1 74.3(5)
C8 C3 U1 122.3(6)
C3 C4 C5 107.4(9)
C3 C4 C9 127.3(10)
C5 C4 C9 124.1(10)
C3 C4 U1 76.7(5)
C5 C4 U1 74.2(5)
C9 C4 U1 124.6(6)
C4 C5 C1 107.8(8)
C4 C5 C10 125.9(10)
C1 C5 C10 125.4(10)
C4 C5 U1 76.4(5)
C1 C5 U1 74.0(5)
C10 C5 U1 124.3(6)
C12 C11 C15 110.0(8)
C12 C11 C20 126.7(9)
C15 C11 C20 122.6(9)
C12 C11 U1 73.7(5)
C15 C11 U1 76.5(5)
C20 C11 U1 124.8(6)
C11 C12 C13 108.4(8)
C11 C12 C16 128.3(9)
C13 C12 C16 123.0(9)
C11 C12 U1 77.0(6)
C13 C12 U1 76.8(5)
C16 C12 U1 117.6(6)
C14 C13 C12 105.6(9)
C14 C13 C17 130.0(10)
C12 C13 C17 123.3(9)
C14 C13 U1 75.6(5)
C12 C13 U1 72.7(5)
C17 C13 U1 125.9(6)
C13 C14 C15 111.8(9)
C13 C14 C18 128.4(9)
C15 C14 C18 119.7(9)
C13 C14 U1 75.3(5)
C15 C14 U1 76.0(5)
C18 C14 U1 119.6(6)
C14 C15 C11 104.2(8)
C14 C15 C19 126.9(9)
C11 C15 C19 127.7(9)
C14 C15 U1 74.3(5)
C11 C15 U1 73.6(5)
C19 C15 U1 126.1(7)
C26 C21 C22 116.6(10)
C26 C21 Se1 123.7(8)
C22 C21 Se1 119.7(8)
C23 C22 C21 119.9(12)
C24 C23 C22 122.8(12)
C23 C24 C25 117.5(11)
C24 C25 C26 120.9(11)
C21 C26 C25 122.1(10)
O1 C27 C30 109.0(9)
O1 C27 C29 109.2(8)
C30 C27 C29 112.1(9)
O1 C27 C28 107.4(8)
C30 C27 C28 111.0(9)
C29 C27 C28 108.1(9)

loop_
_geom_bond_atom_site_label_1
_geom_bond_atom_site_label_2
_geom_bond_distance
U1 O1 2.029(6)
U1 C12 2.702(10)
U1 C1 2.714(9)
U1 C11 2.743(9)
U1 C5 2.742(8)
U1 C13 2.754(9)
U1 C14 2.757(8)
U1 C2 2.768(9)
U1 C4 2.769(9)
U1 C15 2.779(9)
U1 C3 2.799(8)
U1 Se1 2.8274(15)
Se1 C21 1.914(10)
O1 C27 1.453(11)
C1 C2 1.404(12)
C1 C5 1.405(14)
C1 C6 1.487(14)
C2 C3 1.372(13)
C2 C7 1.483(13)
C3 C4 1.394(12)
C3 C8 1.532(13)
C4 C5 1.399(13)
C4 C9 1.515(13)
C5 C10 1.498(12)
C11 C12 1.378(13)
C11 C15 1.426(13)
C11 C20 1.498(12)
C12 C13 1.436(13)
C12 C16 1.495(13)
C13 C14 1.385(13)
C13 C17 1.482(13)
C14 C15 1.416(13)
C14 C18 1.516(12)
C15 C19 1.467(13)
C21 C26 1.365(13)
C21 C22 1.383(14)
C22 C23 1.375(15)
C23 C24 1.344(15)
C24 C25 1.350(15)
C25 C26 1.374(13)
C27 C30 1.491(15)
C27 C29 1.498(13)
C27 C28 1.525(14)
